data_7126064
loop_
_publ_author_name
'Peng, Su-Kao'
'Lu, Zhou'
'Xie, Mo'
'Huang, Yong-Liang'
'Luo, Dong'
'Wang, Jia-Nan'
'Zhu, Xiao-Wei'
'Li, Xue'
'Zhou, Xiao-Ping'
'Li, Dan'

_publ_section_title
;
 Unexpected structural transformation into noria-like Ag<sub>13</sub>
 metal clusters and a copper-doping induced boost in photoluminescence.
;
_journal_issue 35
_journal_name_full 'Chemical communications (Cambridge, England)'
_journal_page_first 4789
_journal_page_last 4792
_journal_paper_doi 10.1039/c9cc09818f
_journal_volume 56
_journal_year 2020
_chemical_formula_moiety 'C94 H46 Ag13 F36 N12'
_chemical_formula_sum 'C94 H46 Ag13 F36 N12'
_chemical_formula_weight 3429.74
_space_group_crystal_system triclinic
_space_group_IT_number 2
_space_group_name_Hall '-P 1'
_space_group_name_H-M_alt 'P -1'
_atom_sites_solution_hydrogens geom
_atom_sites_solution_primary dual
_audit_creation_date 2018-11-19
_audit_creation_method
;
Olex2 1.2
(compiled 2018.05.29 svn.r3508 for OlexSys, GUI svn.r5506)
;
_audit_update_record
;
2019-02-25 deposited with the CCDC.	2020-02-26 downloaded from the CCDC.
;
_cell_angle_alpha 61.894(3)
_cell_angle_beta 68.689(2)
_cell_angle_gamma 61.905(3)
_cell_formula_units_Z 1
_cell_length_a 15.3728(4)
_cell_length_b 15.4794(4)
_cell_length_c 15.4872(4)
_cell_measurement_reflns_used 33431
_cell_measurement_temperature 100.00(10)
_cell_measurement_theta_max 30.2900
_cell_measurement_theta_min 2.5250
_cell_volume 2819.87(16)
_computing_cell_refinement 'CrysAlisPro 1.171.39.33c (Rigaku OD, 2017)'
_computing_data_collection 'CrysAlisPro 1.171.39.33c (Rigaku OD, 2017)'
_computing_data_reduction 'CrysAlisPro 1.171.39.33c (Rigaku OD, 2017)'
_computing_molecular_graphics 'Olex2 (Dolomanov et al., 2009)'
_computing_publication_material 'Olex2 (Dolomanov et al., 2009)'
_computing_structure_refinement 'XL (Sheldrick, 2008)'
_computing_structure_solution 'ShelXT (Sheldrick, 2015)'
_diffrn_ambient_environment N~2~
_diffrn_ambient_temperature 100.00(10)
_diffrn_detector 'CCD plate'
_diffrn_measured_fraction_theta_full 0.999
_diffrn_measured_fraction_theta_max 0.896
_diffrn_measurement_details
;
List of Runs (angles in degrees, time in seconds):

  # Type    Start    End  Width  t~exp~   \w     \q     \k     \f   Frames
#--------------------------------------------------------------------------
  1  \w      5.00  30.00   0.50   60.00    --   -2.60  30.00  -5.00   50
  2  \w    -69.00 -34.00   0.50   60.00    --   -2.60 -30.00-165.00   70
  3  \w    -53.00 -28.00   0.50   60.00    --    2.90 -30.00-165.00   50
  4  \w    -38.00  31.00   0.50   60.00    --   -2.60 -82.00 -30.00  138
  5  \w    -14.00  36.00   0.50   60.00    --   -2.60  77.00 -90.00  100
  6  \w    -84.00  26.00   0.50   60.00    --    2.90 -38.00  30.00  220
  7  \w     40.00  65.00   0.50   60.00    --    2.90  38.00-150.00   50
  8  \w    -13.00  36.00   0.50   60.00    --    2.90  38.00-150.00   98
  9  \w    -92.00 -21.00   0.50   12.00    --   -2.40 -51.00 -79.00  142
 10  \w     37.00  87.00   0.50   12.00    --   -2.40  23.00-121.97  100
 11  \w    -32.00  -5.00   0.50   12.00    --   -2.40  23.00-121.97   54
 12  \w    -42.00 -16.00   0.50   12.00    --    2.70 -80.00 -70.50   52
 13  \w     -9.00  26.00   0.50   12.00    --    2.70 -38.00 -30.00   70
 14  \w    -22.00  56.00   0.50   12.00    --    2.70 -12.00  51.43  156
 15  \w    -74.00 -25.00   0.50   12.00    --    2.70 -12.00  51.43   98
 16  \w     -1.00  37.00   0.50   12.00    --    2.70 -80.00 -70.50   76
 17  \w    -79.00 -20.00   0.50   12.00    --    2.70 -38.00 -30.00  118
 18  \w     11.00  37.00   0.50   12.00    --    2.70 -80.00-175.79   52
 19  \w    -42.00 -17.00   0.50   12.00    --    2.70 -80.00-175.79   50
 20  \w    -48.00  -4.00   0.50   12.00    --   -2.40 -51.00 -79.00   88
 21  \w    -71.00 -45.00   0.50   12.00    --    2.70 -51.00 -79.00   52
 22  \w    -54.00 -29.00   0.50   12.00    --    2.70 -51.00 -79.00   50
 23  \w    -54.00 -29.00   0.50   12.00    --    2.70 -51.00 -79.00   50
;
_diffrn_measurement_device 'four-circle diffractometer'
_diffrn_measurement_device_type 'XtaLAB AFC12 (RINC): Kappa single'
_diffrn_measurement_method '\w scans'
_diffrn_orient_matrix_type 'CrysAlisPro convention (1999,Acta A55,543-557)'
_diffrn_orient_matrix_UB_11 0.0297204000
_diffrn_orient_matrix_UB_12 -0.0119203000
_diffrn_orient_matrix_UB_13 0.0328650000
_diffrn_orient_matrix_UB_21 0.0286525000
_diffrn_orient_matrix_UB_22 -0.0502187000
_diffrn_orient_matrix_UB_23 -0.0037559000
_diffrn_orient_matrix_UB_31 0.0335442000
_diffrn_orient_matrix_UB_32 0.0211833000
_diffrn_orient_matrix_UB_33 -0.0411544000
_diffrn_radiation_monochromator mirror
_diffrn_radiation_probe x-ray
_diffrn_radiation_type MoK\a
_diffrn_radiation_wavelength 0.71073
_diffrn_reflns_av_R_equivalents 0.0398
_diffrn_reflns_av_unetI/netI 0.0271
_diffrn_reflns_Laue_measured_fraction_full 0.999
_diffrn_reflns_Laue_measured_fraction_max 0.896
_diffrn_reflns_limit_h_max 22
_diffrn_reflns_limit_h_min -22
_diffrn_reflns_limit_k_max 22
_diffrn_reflns_limit_k_min -22
_diffrn_reflns_limit_l_max 22
_diffrn_reflns_limit_l_min -22
_diffrn_reflns_number 112942
_diffrn_reflns_point_group_measured_fraction_full 0.999
_diffrn_reflns_point_group_measured_fraction_max 0.896
_diffrn_reflns_theta_full 25.242
_diffrn_reflns_theta_max 31.067
_diffrn_reflns_theta_min 2.340
_diffrn_source 'Rotating-anode X-ray tube (dual wavelength)'
_diffrn_source_type 'Rigaku (Mo) X-ray DW Source'
_exptl_absorpt_coefficient_mu 2.308
_exptl_absorpt_correction_T_max 1.00000
_exptl_absorpt_correction_T_min 0.80370
_exptl_absorpt_correction_type multi-scan
_exptl_absorpt_process_details
;
CrysAlisPro 1.171.39.33c (Rigaku Oxford Diffraction, 2017)
Empirical absorption correction using spherical harmonics,
 implemented in SCALE3 ABSPACK scaling algorithm.
;
_exptl_crystal_colour colorless
_exptl_crystal_density_diffrn 2.020
_exptl_crystal_description lump
_exptl_crystal_F_000 1629
_refine_diff_density_max 2.348
_refine_diff_density_min -1.570
_refine_diff_density_rms 0.113
_refine_ls_extinction_method none
_refine_ls_goodness_of_fit_ref 1.013
_refine_ls_hydrogen_treatment constr
_refine_ls_matrix_type full
_refine_ls_number_parameters 724
_refine_ls_number_reflns 16203
_refine_ls_number_restraints 143
_refine_ls_restrained_S_all 1.012
_refine_ls_R_factor_all 0.0452
_refine_ls_R_factor_gt 0.0342
_refine_ls_shift/su_max 0.002
_refine_ls_shift/su_mean 0.000
_refine_ls_structure_factor_coef Fsqd
_refine_ls_weighting_details 'w=1/[\s^2^(Fo^2^)+(0.0282P)^2^+7.9141P] where P=(Fo^2^+2Fc^2^)/3'
_refine_ls_weighting_scheme calc
_refine_ls_wR_factor_gt 0.0756
_refine_ls_wR_factor_ref 0.0795
_reflns_Friedel_coverage 0.000
_reflns_number_gt 13645
_reflns_number_total 16203
_reflns_threshold_expression 'I > 2\s(I)'
_cod_data_source_file c9cc09818f2.cif
_cod_data_source_block Ag13
_cod_depositor_comments 'Adding full bibliography for 7126064--7126066.cif.'
_cod_database_code 7126064
_shelx_shelxl_version_number 2016/6
_chemical_oxdiff_formula 'Ag N H C F'
_chemical_oxdiff_usercomment Ag13
_shelx_space_group_comment
;
The symmetry employed for this shelxl refinement is uniquely defined
by the following loop, which should always be used as a source of
symmetry information in preference to the above space-group names.
They are only intended as comments.
;
_reflns_odcompleteness_completeness 99.89
_reflns_odcompleteness_iscentric 1
_reflns_odcompleteness_theta 27.04
_olex2_refinement_description
;
1. Fixed Uiso
 At 1.2 times of:
  All C(H) groups
2. Rigid bond restraints
 C37
 with sigma for 1-2 distances of 0.01 and sigma for 1-3 distances of 0.01
 C37, C36, C35, C34, C39, C38
 with sigma for 1-2 distances of 0.01 and sigma for 1-3 distances of 0.01
 C43, C42, C41, C40, C39, C38
 with sigma for 1-2 distances of 0.01 and sigma for 1-3 distances of 0.01
3. Uiso/Uaniso restraints and constraints
C34 \\sim C35 \\sim C36 \\sim C37 \\sim C38 \\sim C39: within 1.7A with sigma
of 0.04 and sigma for terminal atoms of 0.08
C40 \\sim C41 \\sim C39 \\sim C38 \\sim C43 \\sim C42: within 1.7A with sigma
of 0.04 and sigma for terminal atoms of 0.08
Uanis(C34) \\sim Ueq, Uanis(C35) \\sim Ueq, Uanis(C36) \\sim Ueq, Uanis(C37)
\\sim Ueq, Uanis(C38) \\sim Ueq, Uanis(C39) \\sim Ueq: with sigma of 0.1 and
sigma for terminal atoms of 0.2
Uanis(C40) \\sim Ueq, Uanis(C41) \\sim Ueq, Uanis(C42) \\sim Ueq, Uanis(C43)
\\sim Ueq, Uanis(C38) \\sim Ueq, Uanis(C39) \\sim Ueq: with sigma of 0.1 and
sigma for terminal atoms of 0.2
Uanis(C33) = Uanis(C34)
4. Others
 Fixed Sof: C34(0.5) C39(0.5) H39(0.5) C38(0.5) H38(0.5) C37(0.5) H37(0.5)
 C36(0.5) H36(0.5) C35(0.5) H35(0.5) C40(0.5) C45(0.5) H45(0.5) C44(0.5)
 H44(0.5) C43(0.5) H43(0.5) C42(0.5) H42(0.5) C41(0.5) H41(0.5)
5.a Aromatic/amide H refined with riding coordinates:
 C53(H53), C13(H13), C21(H21), C49(H49), C16(H16), C52(H52), C9(H9), C12(H12),
 C3(H3), C50(H50), C11(H11), C51(H51), C10(H10), C27(H27), C31(H31), C28(H28),
 C29(H29), C30(H30), C39(H39), C38(H38), C37(H37), C36(H36), C35(H35), C45(H45),
  C44(H44), C43(H43), C42(H42), C41(H41)
5.b Fitted hexagon refined as free rotating group:
 C34(C39,C38,C37,C36,C35), C40(C45,C44,C43,C42,C41)
;
_platon_squeeze_void_probe_radius 1.20
_olex2_submission_special_instructions 'No special instructions were received'
_oxdiff_exptl_absorpt_empirical_details
;
Empirical correction (ABSPACK) includes:
- Absorption correction using spherical harmonics
- Frame scaling
;
_oxdiff_exptl_absorpt_empirical_full_max 1.317
_oxdiff_exptl_absorpt_empirical_full_min 0.778

loop_
_space_group_symop_operation_xyz
'x, y, z'
'-x, -y, -z'

loop_
_atom_site_label
_atom_site_type_symbol
_atom_site_fract_x
_atom_site_fract_y
_atom_site_fract_z
_atom_site_U_iso_or_equiv
_atom_site_adp_type
_atom_site_occupancy
_atom_site_site_symmetry_order
_atom_site_calc_flag
_atom_site_refinement_flags_posn
_atom_site_refinement_flags_adp
_atom_site_refinement_flags_occupancy
_atom_site_disorder_assembly
_atom_site_disorder_group
Ag1 Ag 0.500000 0.500000 0.500000 0.02053(6) Uani 1 2 d S T P . .
Ag2 Ag 0.60170(2) 0.36412(2) 0.75734(2) 0.02855(6) Uani 1 1 d . . . . .
Ag3 Ag 0.72110(2) 0.40383(2) 0.53832(2) 0.02796(6) Uani 1 1 d . . . . .
Ag4 Ag 0.65704(2) 0.32694(2) 0.41511(2) 0.03859(7) Uani 1 1 d . . . . .
Ag5 Ag 0.46316(2) 0.41967(2) 0.36751(2) 0.02676(5) Uani 1 1 d . . . . .
Ag6 Ag 0.31048(2) 0.38015(2) 0.58617(2) 0.02802(6) Uani 1 1 d . . . . .
Ag7 Ag 0.38507(2) 0.43607(2) 0.70019(2) 0.02542(5) Uani 1 1 d . . . . .
F1 F 0.7047(2) 0.1212(3) 0.9338(2) 0.0796(10) Uani 1 1 d . . . . .
F2 F 0.6154(3) 0.2161(3) 1.0200(3) 0.0930(12) Uani 1 1 d . . . . .
F3 F 0.6208(3) 0.0611(3) 1.0733(3) 0.0948(13) Uani 1 1 d . . . . .
F4 F 0.2752(3) 0.1382(3) 0.9745(2) 0.0765(10) Uani 1 1 d . . . . .
F5 F 0.2205(2) 0.3057(3) 0.9117(3) 0.0747(9) Uani 1 1 d . . . . .
F6 F 0.2989(2) 0.2193(2) 0.81681(19) 0.0582(7) Uani 1 1 d . . . . .
F7 F 0.2969(2) 0.0953(2) 0.72712(17) 0.0507(6) Uani 1 1 d . . . . .
F8 F 0.18328(19) 0.23342(19) 0.6540(2) 0.0604(7) Uani 1 1 d . . . . .
F9 F 0.2273(2) 0.0885(2) 0.6348(2) 0.0566(7) Uani 1 1 d . . . . .
F10 F 0.5558(2) 0.08426(18) 0.32485(19) 0.0569(7) Uani 1 1 d . . . . .
F11 F 0.4864(2) 0.2456(2) 0.24689(19) 0.0775(10) Uani 1 1 d . . . . .
F12 F 0.6070(2) 0.1944(3) 0.3148(3) 0.0868(12) Uani 1 1 d . . . . .
F13 F 0.8482(2) 0.0782(2) 0.3706(2) 0.0612(7) Uani 1 1 d . . . . .
F14 F 0.71879(19) 0.0639(3) 0.4810(3) 0.0729(10) Uani 1 1 d . . . . .
F15 F 0.8634(2) -0.05551(19) 0.5047(2) 0.0598(7) Uani 1 1 d . . . . .
F16 F 0.9771(2) 0.0592(2) 0.7176(2) 0.0743(9) Uani 1 1 d . . . . .
F17 F 0.9778(3) 0.2102(3) 0.6180(2) 0.0758(10) Uani 1 1 d . . . . .
F18 F 0.85169(18) 0.1954(2) 0.7315(2) 0.0600(7) Uani 1 1 d . . . . .
N1 N 0.77675(19) 0.2053(2) 0.4976(2) 0.0259(5) Uani 1 1 d . . . . .
N2 N 0.80487(18) 0.2344(2) 0.54999(19) 0.0247(5) Uani 1 1 d . . . . .
N3 N 0.5161(2) 0.2713(2) 0.8621(2) 0.0314(6) Uani 1 1 d . . . . .
N4 N 0.4306(2) 0.2906(2) 0.8384(2) 0.0286(5) Uani 1 1 d . . . . .
N5 N 0.3629(2) 0.2592(2) 0.5315(2) 0.0278(5) Uani 1 1 d . . . . .
N6 N 0.4341(2) 0.2666(2) 0.4481(2) 0.0257(5) Uani 1 1 d . . . . .
C1 C 0.2991(3) 0.2181(3) 0.9028(3) 0.0437(9) Uani 1 1 d . . . . .
C2 C 0.3948(3) 0.2159(3) 0.9076(2) 0.0343(7) Uani 1 1 d . . . . .
C3 C 0.4567(3) 0.1458(3) 0.9777(3) 0.0417(9) Uani 1 1 d . . . . .
H3 H 0.449202 0.086997 1.032701 0.050 Uiso 1 1 calc R . . . .
C4 C 0.5313(3) 0.1844(3) 0.9462(3) 0.0365(8) Uani 1 1 d . . . . .
C5 C 0.6175(4) 0.1467(4) 0.9925(3) 0.0516(11) Uani 1 1 d . . . . .
C6 C 0.6922(2) 0.4522(3) 0.6669(2) 0.0278(6) Uani 1 1 d . . . . .
C7 C 0.7603(2) 0.4791(2) 0.6529(2) 0.0263(6) Uani 1 1 d . . . . .
C8 C 0.8382(2) 0.5156(3) 0.6348(2) 0.0293(6) Uani 1 1 d . . . . .
C9 C 0.8134(3) 0.6208(3) 0.6147(3) 0.0413(9) Uani 1 1 d . . . . .
H9 H 0.746818 0.666412 0.616073 0.050 Uiso 1 1 calc R . . . .
C10 C 0.8883(3) 0.6581(3) 0.5927(4) 0.0508(11) Uani 1 1 d . . . . .
H10 H 0.872278 0.729022 0.577261 0.061 Uiso 1 1 calc R . . . .
C11 C 0.9864(3) 0.5895(4) 0.5938(3) 0.0498(11) Uani 1 1 d . . . . .
H11 H 1.036442 0.614490 0.579206 0.060 Uiso 1 1 calc R . . . .
C12 C 1.0112(3) 0.4850(4) 0.6160(3) 0.0477(10) Uani 1 1 d . . . . .
H12 H 1.077612 0.439372 0.617576 0.057 Uiso 1 1 calc R . . . .
C13 C 0.9380(3) 0.4472(3) 0.6361(3) 0.0394(8) Uani 1 1 d . . . . .
H13 H 0.955092 0.376217 0.650496 0.047 Uiso 1 1 calc R . . . .
C14 C 0.8149(3) 0.0476(3) 0.4679(3) 0.0404(8) Uani 1 1 d . . . . .
C15 C 0.8305(2) 0.1025(3) 0.5151(3) 0.0303(7) Uani 1 1 d . . . . .
C16 C 0.8952(2) 0.0625(3) 0.5788(3) 0.0314(7) Uani 1 1 d . . . . .
H16 H 0.940674 -0.005758 0.602487 0.038 Uiso 1 1 calc R . . . .
C17 C 0.8762(2) 0.1485(2) 0.5988(2) 0.0268(6) Uani 1 1 d . . . . .
C18 C 0.9204(3) 0.1539(3) 0.6658(3) 0.0351(7) Uani 1 1 d . . . . .
C19 C 0.5262(3) 0.1784(3) 0.3276(3) 0.0335(7) Uani 1 1 d . . . . .
C20 C 0.4537(2) 0.1880(2) 0.4202(2) 0.0280(6) Uani 1 1 d . . . . .
C21 C 0.3948(3) 0.1288(2) 0.4845(3) 0.0302(7) Uani 1 1 d . . . . .
H21 H 0.393238 0.070772 0.481863 0.036 Uiso 1 1 calc R . . . .
C22 C 0.3385(3) 0.1769(3) 0.5537(3) 0.0302(7) Uani 1 1 d . . . . .
C23 C 0.2619(3) 0.1485(3) 0.6424(3) 0.0384(8) Uani 1 1 d . . . . .
C24 C 0.6140(2) 0.4220(3) 0.2734(3) 0.0307(7) Uani 1 1 d . . . . .
C25 C 0.6263(3) 0.4504(3) 0.1848(3) 0.0382(8) Uani 1 1 d . . . . .
C26 C 0.6390(4) 0.4807(3) 0.0783(3) 0.0519(11) Uani 1 1 d . . . . .
C27 C 0.6688(5) 0.5630(4) 0.0110(4) 0.0698(16) Uani 1 1 d . . . . .
H27 H 0.679872 0.601625 0.034567 0.084 Uiso 1 1 calc R . . . .
C28 C 0.6830(6) 0.5910(4) -0.0908(4) 0.088(2) Uani 1 1 d . . . . .
H28 H 0.705404 0.645913 -0.135047 0.106 Uiso 1 1 calc R . . . .
C29 C 0.6635(7) 0.5362(5) -0.1246(4) 0.099(3) Uani 1 1 d . . . . .
H29 H 0.670987 0.555541 -0.192806 0.118 Uiso 1 1 calc R . . . .
C30 C 0.6334(8) 0.4538(6) -0.0608(5) 0.110(3) Uani 1 1 d . . . . .
H30 H 0.622031 0.416490 -0.085651 0.133 Uiso 1 1 calc R . . . .
C31 C 0.6194(6) 0.4252(5) 0.0420(4) 0.0774(18) Uani 1 1 d . . . . .
H31 H 0.597397 0.369969 0.085804 0.093 Uiso 1 1 calc R . . . .
C32 C 0.2394(2) 0.5051(2) 0.6345(2) 0.0253(6) Uani 1 1 d . . . . .
C33 C 0.1772(2) 0.5535(3) 0.6875(2) 0.0283(6) Uani 1 1 d . . . . .
C34 C 0.0941(5) 0.6069(5) 0.7500(4) 0.0283(6) Uani 0.5 1 d . U . A 1
C35 C 0.0400(5) 0.5546(4) 0.8357(5) 0.053(2) Uani 0.5 1 d G U . A 1
H35 H 0.056781 0.482715 0.855139 0.064 Uiso 0.5 1 calc R . . A 1
C36 C -0.0393(5) 0.6096(6) 0.8925(5) 0.054(2) Uani 0.5 1 d G U . A 1
H36 H -0.075529 0.574534 0.949867 0.065 Uiso 0.5 1 calc R . . A 1
C37 C -0.0644(6) 0.7170(6) 0.8635(7) 0.114(8) Uani 0.5 1 d G U . A 1
H37 H -0.117448 0.753772 0.901445 0.137 Uiso 0.5 1 calc R . . A 1
C38 C -0.0103(9) 0.7693(4) 0.7777(8) 0.141(9) Uani 0.5 1 d G U . A 1
H38 H -0.027057 0.841193 0.758293 0.169 Uiso 0.5 1 calc R . . A 1
C39 C 0.0690(7) 0.7143(5) 0.7209(6) 0.113(7) Uani 0.5 1 d G U . A 1
H39 H 0.105253 0.749375 0.663563 0.136 Uiso 0.5 1 calc R . . A 1
C40 C 0.1065(5) 0.6195(6) 0.7417(5) 0.056(3) Uani 0.5 1 d . U . A 2
C41 C 0.1040(8) 0.5836(7) 0.8432(5) 0.150(9) Uani 0.5 1 d G U . A 2
H41 H 0.154177 0.522243 0.872869 0.180 Uiso 0.5 1 calc R . . A 2
C42 C 0.0266(10) 0.6395(9) 0.9002(4) 0.214(13) Uani 0.5 1 d G U . A 2
H42 H 0.024897 0.615535 0.968076 0.257 Uiso 0.5 1 calc R . . A 2
C43 C -0.0484(8) 0.7312(8) 0.8558(6) 0.182(13) Uani 0.5 1 d G U . A 2
H43 H -0.100251 0.768639 0.893994 0.219 Uiso 0.5 1 calc R . . A 2
C44 C -0.0460(5) 0.7671(6) 0.7544(6) 0.046(2) Uani 0.5 1 d G . . A 2
H44 H -0.096121 0.828453 0.724705 0.055 Uiso 0.5 1 calc R . . A 2
C45 C 0.0315(5) 0.7112(6) 0.6974(4) 0.0311(16) Uani 0.5 1 d G . . A 2
H45 H 0.033158 0.735163 0.629496 0.037 Uiso 0.5 1 calc R . . A 2
C46 C 0.5316(2) 0.3449(3) 0.5874(2) 0.0269(6) Uani 1 1 d . . . . .
C47 C 0.5577(2) 0.2505(3) 0.6332(2) 0.0266(6) Uani 1 1 d . . . . .
C48 C 0.5954(2) 0.1391(3) 0.6873(2) 0.0295(6) Uani 1 1 d . . . . .
C49 C 0.5624(4) 0.0717(3) 0.6823(3) 0.0488(10) Uani 1 1 d . . . . .
H49 H 0.512168 0.099148 0.646432 0.059 Uiso 1 1 calc R . . . .
C50 C 0.6045(4) -0.0356(4) 0.7307(4) 0.0600(13) Uani 1 1 d . . . . .
H50 H 0.581889 -0.080079 0.727605 0.072 Uiso 1 1 calc R . . . .
C51 C 0.6794(3) -0.0776(3) 0.7832(3) 0.0483(10) Uani 1 1 d . . . . .
H51 H 0.708562 -0.150129 0.813902 0.058 Uiso 1 1 calc R . . . .
C52 C 0.7109(3) -0.0121(3) 0.7902(3) 0.0374(8) Uani 1 1 d . . . . .
H52 H 0.760732 -0.040182 0.826729 0.045 Uiso 1 1 calc R . . . .
C53 C 0.6688(2) 0.0956(3) 0.7432(2) 0.0313(7) Uani 1 1 d . . . . .
H53 H 0.689989 0.139524 0.749119 0.038 Uiso 1 1 calc R . . . .

loop_
_atom_site_aniso_label
_atom_site_aniso_U_11
_atom_site_aniso_U_22
_atom_site_aniso_U_33
_atom_site_aniso_U_23
_atom_site_aniso_U_13
_atom_site_aniso_U_12
Ag1 0.01710(13) 0.02452(14) 0.02036(13) -0.01018(11) -0.00331(10) -0.00596(11)
Ag2 0.02754(11) 0.02950(12) 0.02693(11) -0.00898(9) -0.00452(9) -0.01076(9)
Ag3 0.03193(12) 0.02499(11) 0.02709(11) -0.01246(9) -0.00864(9) -0.00515(9)
Ag4 0.03713(14) 0.03166(13) 0.05749(18) -0.01893(12) -0.02854(13) -0.00328(11)
Ag5 0.02254(10) 0.02717(11) 0.03322(12) -0.01222(10) -0.00552(9) -0.00955(9)
Ag6 0.03190(12) 0.02586(11) 0.02951(12) -0.01400(9) -0.00355(9) -0.01054(9)
Ag7 0.02333(10) 0.03054(12) 0.02317(11) -0.01030(9) -0.00446(8) -0.00975(9)
F1 0.0473(16) 0.120(3) 0.0603(18) -0.0255(18) -0.0165(14) -0.0241(18)
F2 0.110(3) 0.078(2) 0.115(3) -0.041(2) -0.079(2) -0.004(2)
F3 0.093(3) 0.081(2) 0.066(2) 0.0302(17) -0.0477(19) -0.030(2)
F4 0.102(2) 0.085(2) 0.0526(16) 0.0114(15) -0.0189(16) -0.075(2)
F5 0.0427(15) 0.089(2) 0.108(3) -0.061(2) 0.0120(15) -0.0296(15)
F6 0.0641(17) 0.084(2) 0.0411(13) -0.0207(13) -0.0044(12) -0.0436(16)
F7 0.0617(16) 0.0512(14) 0.0367(12) -0.0165(11) -0.0013(11) -0.0239(12)
F8 0.0428(14) 0.0379(13) 0.0765(18) -0.0207(13) 0.0109(13) -0.0127(11)
F9 0.0666(17) 0.0655(17) 0.0604(16) -0.0272(13) 0.0048(13) -0.0489(15)
F10 0.0797(19) 0.0330(12) 0.0498(14) -0.0251(11) 0.0034(13) -0.0154(12)
F11 0.084(2) 0.0569(17) 0.0315(13) -0.0056(12) -0.0073(13) 0.0066(15)
F12 0.0568(17) 0.154(3) 0.109(3) -0.107(3) 0.0362(17) -0.062(2)
F13 0.082(2) 0.0666(17) 0.0553(16) -0.0388(14) -0.0034(14) -0.0324(15)
F14 0.0329(12) 0.093(2) 0.136(3) -0.090(2) -0.0022(15) -0.0178(14)
F15 0.0643(17) 0.0346(12) 0.089(2) -0.0330(13) -0.0147(15) -0.0133(12)
F16 0.088(2) 0.0474(15) 0.078(2) -0.0256(14) -0.0615(18) 0.0186(14)
F17 0.089(2) 0.119(3) 0.0556(16) -0.0193(17) -0.0148(15) -0.077(2)
F18 0.0384(13) 0.086(2) 0.0636(16) -0.0550(16) -0.0149(12) 0.0028(13)
N1 0.0209(12) 0.0275(13) 0.0301(13) -0.0140(11) -0.0030(10) -0.0071(10)
N2 0.0194(11) 0.0255(12) 0.0274(13) -0.0109(10) -0.0042(10) -0.0056(10)
N3 0.0345(15) 0.0307(14) 0.0250(13) -0.0073(11) -0.0050(11) -0.0120(12)
N4 0.0324(14) 0.0311(14) 0.0228(12) -0.0105(11) -0.0008(10) -0.0145(12)
N5 0.0295(13) 0.0273(13) 0.0322(14) -0.0134(11) -0.0086(11) -0.0097(11)
N6 0.0274(13) 0.0224(12) 0.0313(13) -0.0118(10) -0.0109(10) -0.0062(10)
C1 0.051(2) 0.050(2) 0.0356(19) -0.0151(17) 0.0054(17) -0.032(2)
C2 0.046(2) 0.0333(17) 0.0250(15) -0.0105(13) 0.0006(14) -0.0209(16)
C3 0.055(2) 0.0322(18) 0.0308(18) -0.0054(15) -0.0044(16) -0.0187(17)
C4 0.043(2) 0.0307(17) 0.0255(16) -0.0055(13) -0.0076(14) -0.0096(15)
C5 0.062(3) 0.047(2) 0.036(2) -0.0016(18) -0.019(2) -0.018(2)
C6 0.0236(14) 0.0348(16) 0.0292(15) -0.0168(13) -0.0055(12) -0.0083(13)
C7 0.0272(15) 0.0274(15) 0.0254(14) -0.0102(12) -0.0080(12) -0.0080(12)
C8 0.0263(15) 0.0341(17) 0.0307(16) -0.0082(13) -0.0119(12) -0.0123(13)
C9 0.0355(18) 0.0376(19) 0.059(2) -0.0125(17) -0.0259(17) -0.0123(16)
C10 0.052(2) 0.042(2) 0.070(3) -0.008(2) -0.035(2) -0.0205(19)
C11 0.041(2) 0.061(3) 0.055(2) -0.006(2) -0.0216(19) -0.030(2)
C12 0.0282(18) 0.055(2) 0.058(3) -0.015(2) -0.0136(17) -0.0159(18)
C13 0.0282(17) 0.042(2) 0.045(2) -0.0103(16) -0.0112(15) -0.0128(15)
C14 0.0294(17) 0.0380(19) 0.059(2) -0.0300(18) -0.0018(16) -0.0089(15)
C15 0.0228(14) 0.0290(16) 0.0393(18) -0.0194(14) 0.0036(13) -0.0095(12)
C16 0.0227(14) 0.0246(15) 0.0363(17) -0.0102(13) -0.0018(13) -0.0040(12)
C17 0.0190(13) 0.0274(15) 0.0260(14) -0.0086(12) -0.0007(11) -0.0061(12)
C18 0.0272(16) 0.0349(18) 0.0355(18) -0.0125(15) -0.0112(14) -0.0019(14)
C19 0.0383(18) 0.0264(16) 0.0388(18) -0.0156(14) -0.0072(15) -0.0102(14)
C20 0.0299(15) 0.0232(14) 0.0328(16) -0.0111(13) -0.0135(13) -0.0046(12)
C21 0.0355(17) 0.0212(14) 0.0377(17) -0.0113(13) -0.0136(14) -0.0077(13)
C22 0.0328(16) 0.0239(15) 0.0368(17) -0.0103(13) -0.0111(14) -0.0097(13)
C23 0.0409(19) 0.0287(17) 0.047(2) -0.0152(15) -0.0031(16) -0.0155(15)
C24 0.0274(15) 0.0418(18) 0.0358(17) -0.0242(15) -0.0015(13) -0.0154(14)
C25 0.0388(19) 0.0386(19) 0.0387(19) -0.0213(16) -0.0012(15) -0.0123(16)
C26 0.065(3) 0.043(2) 0.037(2) -0.0200(18) -0.0021(19) -0.011(2)
C27 0.110(5) 0.061(3) 0.044(2) -0.030(2) 0.013(3) -0.044(3)
C28 0.151(6) 0.053(3) 0.038(3) -0.022(2) 0.011(3) -0.035(4)
C29 0.168(7) 0.056(3) 0.036(3) -0.012(2) -0.017(3) -0.019(4)
C30 0.205(9) 0.093(5) 0.052(3) -0.022(3) -0.040(5) -0.060(6)
C31 0.133(6) 0.069(3) 0.046(3) -0.019(2) -0.024(3) -0.045(4)
C32 0.0207(13) 0.0287(15) 0.0265(14) -0.0096(12) -0.0057(11) -0.0086(12)
C33 0.0241(13) 0.0302(14) 0.0237(13) -0.0090(12) -0.0061(11) -0.0042(11)
C34 0.0241(13) 0.0302(14) 0.0237(13) -0.0090(12) -0.0061(11) -0.0042(11)
C35 0.048(5) 0.046(4) 0.055(5) -0.028(4) 0.027(4) -0.026(4)
C36 0.042(4) 0.072(5) 0.038(4) -0.028(4) 0.023(3) -0.028(4)
C37 0.102(10) 0.055(6) 0.041(8) -0.007(6) 0.023(7) 0.044(6)
C38 0.174(15) 0.031(5) 0.084(10) -0.018(6) 0.059(9) 0.002(7)
C39 0.138(12) 0.035(5) 0.060(7) -0.014(5) 0.057(7) -0.010(7)
C40 0.056(6) 0.041(5) 0.035(4) -0.016(4) 0.008(4) 0.001(4)
C41 0.176(15) 0.090(10) 0.038(5) -0.026(6) 0.011(8) 0.043(9)
C42 0.27(2) 0.113(13) 0.054(7) -0.042(8) 0.004(11) 0.076(13)
C43 0.213(19) 0.095(12) 0.055(12) -0.033(10) 0.020(12) 0.055(11)
C44 0.031(4) 0.041(5) 0.046(5) -0.020(4) 0.007(3) -0.003(3)
C45 0.023(3) 0.034(4) 0.039(4) -0.019(3) -0.001(3) -0.010(3)
C46 0.0236(14) 0.0314(16) 0.0259(14) -0.0164(13) -0.0001(11) -0.0073(12)
C47 0.0230(14) 0.0344(16) 0.0221(14) -0.0134(13) 0.0003(11) -0.0102(12)
C48 0.0268(15) 0.0299(16) 0.0291(16) -0.0114(13) -0.0018(12) -0.0101(13)
C49 0.060(3) 0.038(2) 0.059(3) -0.0114(19) -0.028(2) -0.0188(19)
C50 0.084(4) 0.036(2) 0.072(3) -0.011(2) -0.028(3) -0.029(2)
C51 0.058(3) 0.0258(17) 0.047(2) -0.0035(16) -0.0123(19) -0.0115(17)
C52 0.0314(17) 0.0325(18) 0.0334(18) -0.0039(14) -0.0062(14) -0.0082(14)
C53 0.0262(15) 0.0301(16) 0.0298(16) -0.0075(13) -0.0014(12) -0.0106(13)

loop_
_atom_type_symbol
_atom_type_description
_atom_type_scat_dispersion_real
_atom_type_scat_dispersion_imag
_atom_type_scat_source
C C 0.0033 0.0016 'International Tables Vol C Tables 4.2.6.8 and 6.1.1.4'
H H 0.0000 0.0000 'International Tables Vol C Tables 4.2.6.8 and 6.1.1.4'
Ag Ag -0.8971 1.1015 'International Tables Vol C Tables 4.2.6.8 and 6.1.1.4'
F F 0.0171 0.0103 'International Tables Vol C Tables 4.2.6.8 and 6.1.1.4'
N N 0.0061 0.0033 'International Tables Vol C Tables 4.2.6.8 and 6.1.1.4'

loop_
_geom_angle_atom_site_label_1
_geom_angle_atom_site_label_2
_geom_angle_atom_site_label_3
_geom_angle
_geom_angle_site_symmetry_1
_geom_angle_site_symmetry_3
_geom_angle_publ_flag
Ag3 Ag1 Ag3 180.0 . 2_666 ?
Ag3 Ag1 Ag5 116.459(6) 2_666 2_666 ?
Ag3 Ag1 Ag5 116.458(6) . . ?
Ag3 Ag1 Ag5 63.542(6) . 2_666 ?
Ag4 Ag1 Ag3 62.711(7) . . ?
Ag4 Ag1 Ag3 117.289(7) 2_666 . ?
Ag4 Ag1 Ag3 62.712(7) 2_666 2_666 ?
Ag4 Ag1 Ag3 117.288(7) . 2_666 ?
Ag4 Ag1 Ag4 180.0 . 2_666 ?
Ag4 Ag1 Ag5 53.852(7) . . ?
Ag4 Ag1 Ag5 53.852(7) 2_666 2_666 ?
Ag4 Ag1 Ag5 126.148(7) . 2_666 ?
Ag4 Ag1 Ag5 126.148(7) 2_666 . ?
Ag5 Ag1 Ag3 63.541(6) . 2_666 ?
Ag5 Ag1 Ag5 180.0 . 2_666 ?
Ag7 Ag1 Ag3 102.800(7) 2_666 2_666 ?
Ag7 Ag1 Ag3 77.200(7) 2_666 . ?
Ag7 Ag1 Ag3 77.201(7) . 2_666 ?
Ag7 Ag1 Ag3 102.800(7) . . ?
Ag7 Ag1 Ag4 61.478(8) . 2_666 ?
Ag7 Ag1 Ag4 118.523(8) 2_666 2_666 ?
Ag7 Ag1 Ag4 118.522(8) . . ?
Ag7 Ag1 Ag4 61.477(8) 2_666 . ?
Ag7 Ag1 Ag5 109.095(7) 2_666 2_666 ?
Ag7 Ag1 Ag5 109.094(7) . . ?
Ag7 Ag1 Ag5 70.905(7) 2_666 . ?
Ag7 Ag1 Ag5 70.906(7) . 2_666 ?
Ag7 Ag1 Ag7 180.0 2_666 . ?
C46 Ag1 Ag3 108.11(9) 2_666 . ?
C46 Ag1 Ag3 71.89(9) . . ?
C46 Ag1 Ag3 108.11(9) . 2_666 ?
C46 Ag1 Ag3 71.89(9) 2_666 2_666 ?
C46 Ag1 Ag4 59.47(8) . . ?
C46 Ag1 Ag4 120.53(8) 2_666 . ?
C46 Ag1 Ag4 120.53(8) . 2_666 ?
C46 Ag1 Ag4 59.47(8) 2_666 2_666 ?
C46 Ag1 Ag5 100.51(9) 2_666 . ?
C46 Ag1 Ag5 79.49(9) 2_666 2_666 ?
C46 Ag1 Ag5 79.49(9) . . ?
C46 Ag1 Ag5 100.51(9) . 2_666 ?
C46 Ag1 Ag7 120.67(8) . 2_666 ?
C46 Ag1 Ag7 59.34(8) 2_666 2_666 ?
C46 Ag1 Ag7 59.33(8) . . ?
C46 Ag1 Ag7 120.66(8) 2_666 . ?
C46 Ag1 C46 180.0 2_666 . ?
Ag3 Ag2 Ag7 95.272(9) . . ?
Ag5 Ag2 Ag3 67.441(9) 2_666 . ?
Ag5 Ag2 Ag7 69.770(9) 2_666 . ?
N3 Ag2 Ag3 138.44(8) . . ?
N3 Ag2 Ag5 129.60(8) . 2_666 ?
N3 Ag2 Ag7 66.09(8) . . ?
C6 Ag2 Ag3 46.49(9) . . ?
C6 Ag2 Ag5 53.54(9) . 2_666 ?
C6 Ag2 Ag7 119.19(9) . . ?
C6 Ag2 N3 173.83(12) . . ?
Ag1 Ag3 Ag4 57.841(7) . . ?
Ag1 Ag3 Ag5 58.231(6) . 2_666 ?
Ag2 Ag3 Ag1 79.742(8) . . ?
Ag2 Ag3 Ag4 112.486(11) . . ?
Ag2 Ag3 Ag5 52.132(8) . 2_666 ?
Ag4 Ag3 Ag5 115.988(10) . 2_666 ?
Ag6 Ag3 Ag1 75.430(8) 2_666 . ?
Ag6 Ag3 Ag2 115.483(11) 2_666 . ?
Ag6 Ag3 Ag4 102.358(10) 2_666 . ?
Ag6 Ag3 Ag5 64.158(9) 2_666 2_666 ?
N2 Ag3 Ag1 114.20(6) . . ?
N2 Ag3 Ag2 98.28(7) . . ?
N2 Ag3 Ag4 63.40(7) . . ?
N2 Ag3 Ag5 149.25(7) . 2_666 ?
N2 Ag3 Ag6 146.20(7) . 2_666 ?
N2 Ag3 C6 121.24(11) . . ?
N2 Ag3 C32 101.67(10) . 2_666 ?
C6 Ag3 Ag1 99.96(8) . . ?
C6 Ag3 Ag2 41.53(8) . . ?
C6 Ag3 Ag4 151.94(8) . . ?
C6 Ag3 Ag5 44.15(8) . 2_666 ?
C6 Ag3 Ag6 86.26(9) . 2_666 ?
C6 Ag3 C32 128.87(12) . 2_666 ?
C32 Ag3 Ag1 84.66(7) 2_666 . ?
C32 Ag3 Ag2 158.44(8) 2_666 . ?
C32 Ag3 Ag4 70.25(7) 2_666 . ?
C32 Ag3 Ag5 106.77(8) 2_666 2_666 ?
C32 Ag3 Ag6 45.31(8) 2_666 2_666 ?
Ag1 Ag4 Ag3 59.448(7) . . ?
Ag5 Ag4 Ag1 64.040(8) . . ?
Ag5 Ag4 Ag3 123.367(12) . . ?
Ag5 Ag4 Ag7 73.046(9) . 2_666 ?
Ag7 Ag4 Ag1 56.164(7) 2_666 . ?
Ag7 Ag4 Ag3 73.415(9) 2_666 . ?
N1 Ag4 Ag1 117.65(7) . . ?
N1 Ag4 Ag3 65.69(7) . . ?
N1 Ag4 Ag5 154.98(7) . . ?
N1 Ag4 Ag7 130.17(7) . 2_666 ?
C24 Ag4 Ag1 90.91(9) . . ?
C24 Ag4 Ag3 124.55(9) . . ?
C24 Ag4 Ag5 51.57(9) . . ?
C24 Ag4 Ag7 51.61(9) . 2_666 ?
C24 Ag4 N1 146.80(11) . . ?
Ag1 Ag5 Ag3 58.228(6) . 2_666 ?
Ag1 Ag5 Ag6 69.538(7) . . ?
Ag2 Ag5 Ag1 84.261(8) 2_666 . ?
Ag2 Ag5 Ag3 60.427(8) 2_666 2_666 ?
Ag2 Ag5 Ag6 110.808(10) 2_666 . ?
Ag4 Ag5 Ag1 62.109(8) . . ?
Ag4 Ag5 Ag2 117.437(11) . 2_666 ?
Ag4 Ag5 Ag3 120.225(11) . 2_666 ?
Ag4 Ag5 Ag6 104.511(11) . . ?
Ag6 Ag5 Ag3 51.123(7) . 2_666 ?
N6 Ag5 Ag1 116.15(7) . . ?
N6 Ag5 Ag2 148.19(7) . 2_666 ?
N6 Ag5 Ag3 108.05(7) . 2_666 ?
N6 Ag5 Ag4 94.16(7) . . ?
N6 Ag5 Ag6 60.46(7) . . ?
N6 Ag5 C6 104.10(11) . 2_666 ?
C6 Ag5 Ag1 98.90(8) 2_666 . ?
C6 Ag5 Ag2 46.11(8) 2_666 2_666 ?
C6 Ag5 Ag3 43.05(8) 2_666 2_666 ?
C6 Ag5 Ag4 158.41(8) 2_666 . ?
C6 Ag5 Ag6 75.58(8) 2_666 . ?
C24 Ag5 Ag1 87.24(8) . . ?
C24 Ag5 Ag2 82.54(9) . 2_666 ?
C24 Ag5 Ag3 129.64(9) . 2_666 ?
C24 Ag5 Ag4 47.65(9) . . ?
C24 Ag5 Ag6 151.12(9) . . ?
C24 Ag5 N6 120.45(11) . . ?
C24 Ag5 C6 126.60(13) . 2_666 ?
Ag3 Ag6 Ag5 64.718(9) 2_666 . ?
Ag3 Ag6 Ag7 80.496(9) 2_666 . ?
Ag7 Ag6 Ag5 103.057(9) . . ?
N5 Ag6 Ag3 123.89(8) . 2_666 ?
N5 Ag6 Ag5 66.31(8) . . ?
N5 Ag6 Ag7 136.70(7) . . ?
C32 Ag6 Ag3 54.40(9) . 2_666 ?
C32 Ag6 Ag5 115.79(9) . . ?
C32 Ag6 Ag7 51.52(8) . . ?
C32 Ag6 N5 171.67(11) . . ?
Ag1 Ag7 Ag2 80.890(8) . . ?
Ag1 Ag7 Ag4 62.359(8) . 2_666 ?
Ag1 Ag7 Ag6 77.218(7) . . ?
Ag4 Ag7 Ag2 99.257(10) 2_666 . ?
Ag6 Ag7 Ag2 135.994(10) . . ?
Ag6 Ag7 Ag4 103.500(10) . 2_666 ?
N4 Ag7 Ag1 130.34(7) . . ?
N4 Ag7 Ag2 61.46(7) . . ?
N4 Ag7 Ag4 148.65(7) . 2_666 ?
N4 Ag7 Ag6 107.33(7) . . ?
N4 Ag7 C24 105.26(11) . 2_666 ?
N4 Ag7 C32 127.37(10) . . ?
N4 Ag7 C46 90.97(10) . . ?
C24 Ag7 Ag1 90.05(8) 2_666 . ?
C24 Ag7 Ag2 70.96(8) 2_666 . ?
C24 Ag7 Ag4 43.40(9) 2_666 2_666 ?
C24 Ag7 Ag6 145.57(9) 2_666 . ?
C24 Ag7 C46 121.14(11) 2_666 . ?
C32 Ag7 Ag1 90.53(8) . . ?
C32 Ag7 Ag2 170.89(8) . . ?
C32 Ag7 Ag4 73.83(8) . 2_666 ?
C32 Ag7 Ag6 43.27(8) . . ?
C32 Ag7 C24 106.22(11) . 2_666 ?
C32 Ag7 C46 106.96(10) . . ?
C46 Ag7 Ag1 43.08(7) . . ?
C46 Ag7 Ag2 68.67(7) . . ?
C46 Ag7 Ag4 105.24(8) . 2_666 ?
C46 Ag7 Ag6 69.22(7) . . ?
N2 N1 Ag4 115.88(19) . . ?
C15 N1 Ag4 136.4(2) . . ?
C15 N1 N2 107.7(3) . . ?
N1 N2 Ag3 115.03(18) . . ?
C17 N2 Ag3 137.6(2) . . ?
C17 N2 N1 107.4(3) . . ?
N4 N3 Ag2 116.7(2) . . ?
N4 N3 C4 107.8(3) . . ?
C4 N3 Ag2 134.9(3) . . ?
N3 N4 Ag7 115.2(2) . . ?
C2 N4 Ag7 137.6(2) . . ?
C2 N4 N3 107.2(3) . . ?
N6 N5 Ag6 115.32(19) . . ?
C22 N5 Ag6 136.2(2) . . ?
C22 N5 N6 108.2(3) . . ?
N5 N6 Ag5 117.07(19) . . ?
C20 N6 Ag5 133.4(2) . . ?
C20 N6 N5 107.3(3) . . ?
F4 C1 F5 105.9(4) . . ?
F4 C1 F6 108.0(3) . . ?
F4 C1 C2 112.4(4) . . ?
F5 C1 C2 112.5(3) . . ?
F6 C1 F5 104.0(4) . . ?
F6 C1 C2 113.4(3) . . ?
N4 C2 C1 119.7(3) . . ?
N4 C2 C3 111.2(3) . . ?
C3 C2 C1 129.2(3) . . ?
C2 C3 H3 128.4 . . ?
C4 C3 C2 103.2(3) . . ?
C4 C3 H3 128.4 . . ?
N3 C4 C3 110.7(3) . . ?
N3 C4 C5 120.1(4) . . ?
C3 C4 C5 129.2(3) . . ?
F1 C5 F3 105.5(4) . . ?
F1 C5 C4 113.3(4) . . ?
F2 C5 F1 106.5(4) . . ?
F2 C5 F3 106.3(4) . . ?
F2 C5 C4 113.0(4) . . ?
F3 C5 C4 111.8(4) . . ?
Ag2 C6 Ag3 91.98(12) . . ?
Ag2 C6 Ag5 80.35(10) . 2_666 ?
Ag3 C6 Ag5 92.80(11) . 2_666 ?
C7 C6 Ag2 151.3(3) . . ?
C7 C6 Ag3 106.8(2) . . ?
C7 C6 Ag5 119.1(3) . 2_666 ?
C6 C7 C8 177.6(4) . . ?
C9 C8 C7 119.3(3) . . ?
C9 C8 C13 119.5(3) . . ?
C13 C8 C7 121.2(3) . . ?
C8 C9 H9 120.1 . . ?
C8 C9 C10 119.9(4) . . ?
C10 C9 H9 120.1 . . ?
C9 C10 H10 120.2 . . ?
C11 C10 C9 119.7(4) . . ?
C11 C10 H10 120.2 . . ?
C10 C11 H11 119.6 . . ?
C12 C11 C10 120.8(4) . . ?
C12 C11 H11 119.6 . . ?
C11 C12 H12 119.9 . . ?
C11 C12 C13 120.2(4) . . ?
C13 C12 H12 119.9 . . ?
C8 C13 H13 120.1 . . ?
C12 C13 C8 119.8(4) . . ?
C12 C13 H13 120.1 . . ?
F13 C14 F14 106.4(4) . . ?
F13 C14 F15 106.3(3) . . ?
F13 C14 C15 112.5(3) . . ?
F14 C14 C15 112.6(3) . . ?
F15 C14 F14 107.3(3) . . ?
F15 C14 C15 111.2(3) . . ?
N1 C15 C14 120.0(3) . . ?
N1 C15 C16 111.0(3) . . ?
C16 C15 C14 129.0(3) . . ?
C15 C16 H16 128.4 . . ?
C15 C16 C17 103.2(3) . . ?
C17 C16 H16 128.4 . . ?
N2 C17 C16 110.8(3) . . ?
N2 C17 C18 120.5(3) . . ?
C16 C17 C18 128.7(3) . . ?
F16 C18 F18 106.5(3) . . ?
F16 C18 C17 111.2(3) . . ?
F17 C18 F16 106.4(3) . . ?
F17 C18 F18 106.2(3) . . ?
F17 C18 C17 113.2(3) . . ?
F18 C18 C17 112.9(3) . . ?
F10 C19 F11 105.2(3) . . ?
F10 C19 C20 111.6(3) . . ?
F11 C19 C20 112.2(3) . . ?
F12 C19 F10 107.1(3) . . ?
F12 C19 F11 106.1(4) . . ?
F12 C19 C20 114.1(3) . . ?
N6 C20 C19 119.9(3) . . ?
N6 C20 C21 111.0(3) . . ?
C21 C20 C19 129.0(3) . . ?
C20 C21 H21 128.3 . . ?
C20 C21 C22 103.4(3) . . ?
C22 C21 H21 128.3 . . ?
N5 C22 C21 110.1(3) . . ?
N5 C22 C23 120.8(3) . . ?
C21 C22 C23 129.1(3) . . ?
F7 C23 F8 106.1(3) . . ?
F7 C23 F9 106.8(3) . . ?
F7 C23 C22 113.1(3) . . ?
F8 C23 C22 112.1(3) . . ?
F9 C23 F8 107.4(3) . . ?
F9 C23 C22 110.9(3) . . ?
Ag4 C24 Ag5 80.78(12) . . ?
Ag4 C24 Ag7 84.99(11) . 2_666 ?
Ag5 C24 Ag7 97.88(12) . 2_666 ?
C25 C24 Ag4 154.7(3) . . ?
C25 C24 Ag5 120.2(3) . . ?
C25 C24 Ag7 104.1(3) . 2_666 ?
C24 C25 C26 176.8(4) . . ?
C27 C26 C25 122.1(4) . . ?
C27 C26 C31 118.3(4) . . ?
C31 C26 C25 119.6(4) . . ?
C26 C27 H27 118.8 . . ?
C26 C27 C28 122.4(5) . . ?
C28 C27 H27 118.8 . . ?
C27 C28 H28 120.8 . . ?
C29 C28 C27 118.4(6) . . ?
C29 C28 H28 120.8 . . ?
C28 C29 H29 119.2 . . ?
C28 C29 C30 121.5(5) . . ?
C30 C29 H29 119.2 . . ?
C29 C30 H30 120.0 . . ?
C29 C30 C31 120.1(6) . . ?
C31 C30 H30 120.0 . . ?
C26 C31 H31 120.4 . . ?
C30 C31 C26 119.3(6) . . ?
C30 C31 H31 120.4 . . ?
Ag6 C32 Ag3 80.29(11) . 2_666 ?
Ag6 C32 Ag7 85.21(11) . . ?
Ag7 C32 Ag3 106.86(12) . 2_666 ?
C33 C32 Ag3 119.8(2) . 2_666 ?
C33 C32 Ag6 154.8(3) . . ?
C33 C32 Ag7 101.5(2) . . ?
C32 C33 C34 172.7(4) . . ?
C32 C33 C40 174.1(5) . . ?
C35 C34 C33 122.3(5) . . ?
C39 C34 C33 117.7(5) . . ?
C39 C34 C35 120.0 . . ?
C34 C35 H35 120.0 . . ?
C36 C35 C34 120.0 . . ?
C36 C35 H35 120.0 . . ?
C35 C36 H36 120.0 . . ?
C37 C36 C35 120.0 . . ?
C37 C36 H36 120.0 . . ?
C36 C37 H37 120.0 . . ?
C36 C37 C38 120.0 . . ?
C38 C37 H37 120.0 . . ?
C37 C38 H38 120.0 . . ?
C39 C38 C37 120.0 . . ?
C39 C38 H38 120.0 . . ?
C34 C39 C38 120.0 . . ?
C34 C39 H39 120.0 . . ?
C38 C39 H39 120.0 . . ?
C41 C40 C33 119.1(5) . . ?
C45 C40 C33 120.2(5) . . ?
C45 C40 C41 120.0 . . ?
C40 C41 H41 120.0 . . ?
C42 C41 C40 120.0 . . ?
C42 C41 H41 120.0 . . ?
C41 C42 H42 120.0 . . ?
C43 C42 C41 120.0 . . ?
C43 C42 H42 120.0 . . ?
C42 C43 H43 120.0 . . ?
C42 C43 C44 120.0 . . ?
C44 C43 H43 120.0 . . ?
C43 C44 H44 120.0 . . ?
C45 C44 C43 120.0 . . ?
C45 C44 H44 120.0 . . ?
C40 C45 H45 120.0 . . ?
C44 C45 C40 120.0 . . ?
C44 C45 H45 120.0 . . ?
Ag1 C46 Ag7 77.58(10) . . ?
C47 C46 Ag1 174.3(3) . . ?
C47 C46 Ag7 108.1(2) . . ?
C46 C47 C48 175.8(3) . . ?
C49 C48 C47 121.5(3) . . ?
C53 C48 C47 120.0(3) . . ?
C53 C48 C49 118.5(3) . . ?
C48 C49 H49 120.1 . . ?
C50 C49 C48 119.9(4) . . ?
C50 C49 H49 120.1 . . ?
C49 C50 H50 119.5 . . ?
C51 C50 C49 120.9(4) . . ?
C51 C50 H50 119.5 . . ?
C50 C51 H51 120.2 . . ?
C52 C51 C50 119.7(4) . . ?
C52 C51 H51 120.2 . . ?
C51 C52 H52 119.9 . . ?
C51 C52 C53 120.2(4) . . ?
C53 C52 H52 119.9 . . ?
C48 C53 H53 119.6 . . ?
C52 C53 C48 120.8(3) . . ?
C52 C53 H53 119.6 . . ?

loop_
_geom_bond_atom_site_label_1
_geom_bond_atom_site_label_2
_geom_bond_distance
_geom_bond_site_symmetry_2
_geom_bond_publ_flag
Ag1 Ag3 3.1606(3) . ?
Ag1 Ag3 3.1606(3) 2_666 ?
Ag1 Ag4 3.1070(3) . ?
Ag1 Ag4 3.1071(3) 2_666 ?
Ag1 Ag5 3.1607(3) 2_666 ?
Ag1 Ag5 3.1607(2) . ?
Ag1 Ag7 2.9133(2) . ?
Ag1 Ag7 2.9133(2) 2_666 ?
Ag1 C46 2.038(3) 2_666 ?
Ag1 C46 2.038(3) . ?
Ag2 Ag3 3.1346(4) . ?
Ag2 N3 2.112(3) . ?
Ag2 C6 2.080(3) . ?
Ag3 Ag4 3.2616(4) . ?
Ag3 N2 2.261(3) . ?
Ag3 C6 2.275(3) . ?
Ag3 C32 2.364(3) 2_666 ?
Ag4 N1 2.178(3) . ?
Ag4 C24 2.125(4) . ?
Ag5 Ag2 2.8451(4) 2_666 ?
Ag5 Ag3 3.3283(4) 2_666 ?
Ag5 Ag4 2.8386(4) . ?
Ag5 Ag6 3.3128(4) . ?
Ag5 N6 2.275(3) . ?
Ag5 C6 2.321(3) 2_666 ?
Ag5 C24 2.253(3) . ?
Ag6 Ag3 2.8655(4) 2_666 ?
Ag6 N5 2.109(3) . ?
Ag6 C32 2.067(3) . ?
Ag7 Ag2 3.2917(3) . ?
Ag7 Ag4 3.0817(4) 2_666 ?
Ag7 Ag6 3.0049(3) . ?
Ag7 N4 2.281(3) . ?
Ag7 C24 2.425(3) 2_666 ?
Ag7 C32 2.361(3) . ?
Ag7 C46 2.566(3) . ?
F1 C5 1.316(6) . ?
F2 C5 1.313(6) . ?
F3 C5 1.321(5) . ?
F4 C1 1.317(4) . ?
F5 C1 1.352(5) . ?
F6 C1 1.324(5) . ?
F7 C23 1.329(5) . ?
F8 C23 1.337(4) . ?
F9 C23 1.332(4) . ?
F10 C19 1.323(4) . ?
F11 C19 1.323(4) . ?
F12 C19 1.308(4) . ?
F13 C14 1.324(5) . ?
F14 C14 1.330(4) . ?
F15 C14 1.326(5) . ?
F16 C18 1.322(4) . ?
F17 C18 1.314(5) . ?
F18 C18 1.327(4) . ?
N1 C15 1.345(4) . ?
N2 N1 1.353(4) . ?
N2 C17 1.351(4) . ?
N3 N4 1.353(4) . ?
N3 C4 1.353(4) . ?
N4 C2 1.339(4) . ?
N5 N6 1.353(4) . ?
N5 C22 1.351(4) . ?
N6 C20 1.346(4) . ?
C2 C1 1.483(6) . ?
C2 C3 1.389(5) . ?
C3 H3 0.9300 . ?
C4 C3 1.370(6) . ?
C4 C5 1.476(6) . ?
C6 C7 1.215(4) . ?
C8 C7 1.441(4) . ?
C8 C9 1.386(5) . ?
C8 C13 1.396(5) . ?
C9 H9 0.9300 . ?
C9 C10 1.388(5) . ?
C10 H10 0.9300 . ?
C11 C10 1.377(6) . ?
C11 H11 0.9300 . ?
C12 C11 1.367(6) . ?
C12 H12 0.9300 . ?
C13 C12 1.379(5) . ?
C13 H13 0.9300 . ?
C15 C14 1.489(5) . ?
C15 C16 1.380(5) . ?
C16 H16 0.9300 . ?
C16 C17 1.382(5) . ?
C17 C18 1.480(5) . ?
C19 C20 1.484(5) . ?
C21 C20 1.384(5) . ?
C21 H21 0.9300 . ?
C21 C22 1.387(5) . ?
C22 C23 1.487(5) . ?
C24 C25 1.197(5) . ?
C25 C26 1.450(6) . ?
C26 C27 1.368(7) . ?
C26 C31 1.402(7) . ?
C27 H27 0.9300 . ?
C27 C28 1.385(7) . ?
C28 H28 0.9300 . ?
C28 C29 1.362(10) . ?
C29 H29 0.9300 . ?
C29 C30 1.363(10) . ?
C30 H30 0.9300 . ?
C31 C30 1.397(8) . ?
C31 H31 0.9300 . ?
C32 C33 1.219(4) . ?
C33 C34 1.453(6) . ?
C33 C40 1.424(6) . ?
C34 C35 1.3900 . ?
C34 C39 1.3900 . ?
C35 H35 0.9300 . ?
C36 C35 1.3900 . ?
C36 H36 0.9300 . ?
C37 C36 1.3900 . ?
C37 H37 0.9300 . ?
C38 C37 1.3900 . ?
C38 H38 0.9300 . ?
C39 C38 1.3900 . ?
C39 H39 0.9300 . ?
C40 C41 1.3900 . ?
C40 C45 1.3900 . ?
C41 H41 0.9300 . ?
C42 C41 1.3900 . ?
C42 H42 0.9300 . ?
C43 C42 1.3900 . ?
C43 H43 0.9300 . ?
C44 C43 1.3900 . ?
C44 H44 0.9300 . ?
C45 C44 1.3900 . ?
C45 H45 0.9300 . ?
C46 C47 1.215(5) . ?
C48 C47 1.436(5) . ?
C48 C49 1.397(5) . ?
C48 C53 1.387(5) . ?
C49 H49 0.9300 . ?
C49 C50 1.382(6) . ?
C50 H50 0.9300 . ?
C50 C51 1.374(7) . ?
C51 H51 0.9300 . ?
C52 C51 1.371(6) . ?
C52 H52 0.9300 . ?
C53 C52 1.383(5) . ?
C53 H53 0.9300 . ?

loop_
_platon_squeeze_void_nr
_platon_squeeze_void_average_x
_platon_squeeze_void_average_y
_platon_squeeze_void_average_z
_platon_squeeze_void_volume
_platon_squeeze_void_count_electrons
_platon_squeeze_void_content
1 0.000 0.000 0.000 438 123 ' '
